data_4329563
loop_
_publ_author_name
'Christopher C. Scarborough'
'Stephen Sproules'
'Christian J. Doonan'
'Karl S. Hagen'
'Thomas Weyherm\"uller'
'Karl Wieghardt'

_publ_contact_author_address
;
Department of Chemistry
Emory University
Atlanta, GA 30322
;
_publ_contact_author_email khagen@emory.edu
_publ_contact_author_fax 1-404-727-6586
_publ_contact_author_name 'Karl S. Hagen'
_publ_contact_author_phone 1-404-727-6556
_publ_section_title
;
 Scrutinizing Low-Spin Cr(II) Complexes
;
_journal_name_full 'Inorganic Chemistry'
_journal_page_first 6969
_journal_page_last 6982
_journal_paper_doi 10.1021/ic300882r
_journal_volume 51
_journal_year 2012
_chemical_formula_moiety 'C36 H24 Cr N6, 2(C F3 O3 S)'
_chemical_formula_sum 'C38 H24 Cr F6 N6 O6 S2'
_chemical_formula_weight 890.75
_chemical_name_common '[Cr(phen)3](OTf)2'
_chemical_name_systematic 'tris-(Phenanthroline)-chromium(ii) ditriflate'
_space_group_IT_number 2
_symmetry_cell_setting triclinic
_symmetry_Int_Tables_number 2
_symmetry_space_group_name_Hall '-P 1'
_symmetry_space_group_name_H-M 'P -1'
_atom_sites_solution_hydrogens geom
_atom_sites_solution_primary direct
_atom_sites_solution_secondary difmap
_audit_creation_method SHELXL-97
_audit_update_record
;
2008-11-25 # Formatted by publCIF
;
_cell_angle_alpha 96.019(2)
_cell_angle_beta 103.230(2)
_cell_angle_gamma 102.314(2)
_cell_formula_units_Z 2
_cell_length_a 9.4602(8)
_cell_length_b 13.5845(11)
_cell_length_c 14.9225(13)
_cell_measurement_temperature 100(2)
_cell_volume 1799.9(3)
_computing_cell_refinement 'Bruker XSCANS'
_computing_data_collection 'Bruker XSCANS'
_computing_data_reduction 'Bruker SHELXTL'
_computing_molecular_graphics 'Bruker SHELXTL'
_computing_publication_material 'Bruker SHELXTL'
_computing_structure_refinement 'SHELXL-97 (Sheldrick, 1997)'
_computing_structure_solution 'SHELXS-97 (Sheldrick, 1990)'
_diffrn_ambient_temperature 100(2)
_diffrn_detector_area_resol_mean 8.333
_diffrn_measured_fraction_theta_full 0.993
_diffrn_measured_fraction_theta_max 0.993
_diffrn_measurement_device_type 'Bruker P4'
_diffrn_measurement_method '\w scans'
_diffrn_radiation_monochromator graphite
_diffrn_radiation_probe x-ray
_diffrn_radiation_type MoK\a
_diffrn_radiation_wavelength 0.71073
_diffrn_reflns_av_R_equivalents 0.0538
_diffrn_reflns_av_sigmaI/netI 0.0657
_diffrn_reflns_limit_h_max 13
_diffrn_reflns_limit_h_min -13
_diffrn_reflns_limit_k_max 19
_diffrn_reflns_limit_k_min -19
_diffrn_reflns_limit_l_max 20
_diffrn_reflns_limit_l_min -20
_diffrn_reflns_number 21151
_diffrn_reflns_theta_full 30.00
_diffrn_reflns_theta_max 30.00
_diffrn_reflns_theta_min 1.42
_diffrn_source 'fine-focus sealed tube'
_diffrn_source_type 'Bruker D8 Apex-I CCD'
_exptl_absorpt_coefficient_mu 0.524
_exptl_absorpt_correction_T_max 0.9494
_exptl_absorpt_correction_T_min 0.7759
_exptl_absorpt_correction_type multi-scan
_exptl_crystal_colour green
_exptl_crystal_density_diffrn 1.644
_exptl_crystal_description plate
_exptl_crystal_F_000 904
_exptl_crystal_size_max 0.51
_exptl_crystal_size_mid 0.18
_exptl_crystal_size_min 0.10
_refine_diff_density_max 1.495
_refine_diff_density_min -0.481
_refine_diff_density_rms 0.099
_refine_ls_extinction_method none
_refine_ls_goodness_of_fit_ref 1.045
_refine_ls_hydrogen_treatment mixed
_refine_ls_matrix_type full
_refine_ls_number_parameters 569
_refine_ls_number_reflns 10416
_refine_ls_number_restraints 0
_refine_ls_restrained_S_all 1.045
_refine_ls_R_factor_all 0.0666
_refine_ls_R_factor_gt 0.0539
_refine_ls_shift/su_max 0.003
_refine_ls_shift/su_mean 0.000
_refine_ls_structure_factor_coef Fsqd
_refine_ls_weighting_details 'calc w=1/[\s^2^(Fo^2^)+(0.0754P)^2^+0.0757P] where P=(Fo^2^+2Fc^2^)/3'
_refine_ls_weighting_scheme calc
_refine_ls_wR_factor_gt 0.1371
_refine_ls_wR_factor_ref 0.1440
_reflns_number_gt 8366
_reflns_number_total 10416
_reflns_threshold_expression >2sigma(I)
_cod_data_source_file ic300882r_si_002_2.cif
_cod_data_source_block 1prime
_cod_database_code 4329563

loop_
_symmetry_equiv_pos_as_xyz
'x, y, z'
'-x, -y, -z'

loop_
_atom_site_label
_atom_site_type_symbol
_atom_site_fract_x
_atom_site_fract_y
_atom_site_fract_z
_atom_site_U_iso_or_equiv
_atom_site_adp_type
_atom_site_occupancy
_atom_site_symmetry_multiplicity
_atom_site_calc_flag
_atom_site_refinement_flags
_atom_site_disorder_assembly
_atom_site_disorder_group
Cr1 Cr -0.00010(3) 0.80406(2) 0.73398(2) 0.01507(9) Uani 1 1 d . . .
N1 N -0.10719(19) 0.69638(12) 0.79996(11) 0.0155(3) Uani 1 1 d . . .
N2 N 0.1461(2) 0.70795(14) 0.74725(12) 0.0212(4) Uani 1 1 d . . .
N3 N 0.10326(19) 0.90200(14) 0.85447(12) 0.0201(4) Uani 1 1 d . . .
N4 N -0.14797(18) 0.89012(12) 0.73205(11) 0.0147(3) Uani 1 1 d . . .
N5 N -0.1009(2) 0.72847(13) 0.59952(12) 0.0180(3) Uani 1 1 d . . .
N6 N 0.11538(19) 0.89873(13) 0.66279(12) 0.0180(3) Uani 1 1 d . . .
C1 C -0.0330(2) 0.62210(15) 0.82079(13) 0.0163(4) Uani 1 1 d . . .
C2 C 0.1023(2) 0.62774(16) 0.79171(14) 0.0193(4) Uani 1 1 d . . .
C3 C 0.2665(3) 0.71191(19) 0.71465(16) 0.0267(5) Uani 1 1 d . . .
H3 H 0.2955 0.7657 0.6817 0.032 Uiso 1 1 calc R . .
C4 C 0.3522(3) 0.6393(2) 0.72730(16) 0.0290(5) Uani 1 1 d . . .
H4 H 0.4372 0.6441 0.7028 0.035 Uiso 1 1 calc R . .
C5 C 0.3123(3) 0.56143(19) 0.77527(16) 0.0276(5) Uani 1 1 d . . .
H5 H 0.3721 0.5138 0.7864 0.033 Uiso 1 1 calc R . .
C6 C 0.1823(3) 0.55243(17) 0.80794(15) 0.0229(4) Uani 1 1 d . . .
C7 C 0.1258(3) 0.47080(17) 0.85473(16) 0.0271(5) Uani 1 1 d . . .
H7 H 0.1794 0.4198 0.8666 0.033 Uiso 1 1 calc R . .
C8 C -0.0020(3) 0.46563(16) 0.88202(15) 0.0247(5) Uani 1 1 d . . .
H8 H -0.0373 0.4105 0.9120 0.030 Uiso 1 1 calc R . .
C9 C -0.0854(2) 0.54164(15) 0.86665(14) 0.0188(4) Uani 1 1 d . . .
C10 C -0.2174(2) 0.54142(16) 0.89520(14) 0.0217(4) Uani 1 1 d . . .
H10 H -0.2558 0.4894 0.9273 0.026 Uiso 1 1 calc R . .
C11 C -0.2900(2) 0.61722(16) 0.87615(14) 0.0210(4) Uani 1 1 d . . .
H11 H -0.3784 0.6184 0.8958 0.025 Uiso 1 1 calc R . .
C12 C -0.2331(2) 0.69293(15) 0.82758(14) 0.0173(4) Uani 1 1 d . . .
H12 H -0.2861 0.7438 0.8137 0.021 Uiso 1 1 calc R . .
C13 C 0.0400(2) 0.98283(16) 0.86491(13) 0.0187(4) Uani 1 1 d . . .
C14 C -0.0976(2) 0.97608(15) 0.79964(13) 0.0160(4) Uani 1 1 d . . .
C15 C -0.2848(2) 0.87740(15) 0.67306(13) 0.0170(4) Uani 1 1 d . . .
H15 H -0.3232 0.8180 0.6268 0.020 Uiso 1 1 calc R . .
C16 C -0.3718(2) 0.94804(16) 0.67743(15) 0.0206(4) Uani 1 1 d . . .
H16 H -0.4685 0.9353 0.6358 0.025 Uiso 1 1 calc R . .
C17 C -0.3168(2) 1.03707(16) 0.74294(16) 0.0228(4) Uani 1 1 d . . .
H17 H -0.3737 1.0867 0.7448 0.027 Uiso 1 1 calc R . .
C18 C -0.1764(2) 1.05229(15) 0.80599(14) 0.0199(4) Uani 1 1 d . . .
C19 C -0.1079(3) 1.14051(17) 0.87743(16) 0.0282(5) Uani 1 1 d . . .
H19 H -0.1569 1.1944 0.8814 0.034 Uiso 1 1 calc R . .
C20 C 0.0254(3) 1.14787(18) 0.93907(17) 0.0320(6) Uani 1 1 d . . .
H20 H 0.0683 1.2072 0.9850 0.038 Uiso 1 1 calc R . .
C21 C 0.1032(3) 1.06812(18) 0.93648(14) 0.0272(5) Uani 1 1 d . . .
C22 C 0.2372(3) 1.0681(2) 0.99990(16) 0.0366(7) Uani 1 1 d . . .
H22 H 0.2851 1.1243 1.0486 0.044 Uiso 1 1 calc R . .
C23 C 0.2994(3) 0.9857(2) 0.99107(16) 0.0377(7) Uani 1 1 d . . .
H23 H 0.3891 0.9845 1.0349 0.045 Uiso 1 1 calc R . .
C24 C 0.2314(2) 0.9042(2) 0.91826(15) 0.0293(5) Uani 1 1 d . . .
H24 H 0.2766 0.8484 0.9133 0.035 Uiso 1 1 calc R . .
C25 C -0.0497(2) 0.77930(16) 0.53378(14) 0.0185(4) Uani 1 1 d . . .
C26 C 0.0644(2) 0.87123(16) 0.56754(14) 0.0190(4) Uani 1 1 d . . .
C27 C 0.2269(2) 0.98372(16) 0.69590(16) 0.0215(4) Uani 1 1 d . . .
H27 H 0.2642 1.0040 0.7615 0.026 Uiso 1 1 calc R . .
C28 C 0.2903(2) 1.04349(17) 0.63724(16) 0.0241(5) Uani 1 1 d . . .
H28 H 0.3680 1.1035 0.6633 0.029 Uiso 1 1 calc R . .
C29 C 0.2404(2) 1.01557(17) 0.54243(16) 0.0243(5) Uani 1 1 d . . .
H29 H 0.2837 1.0556 0.5026 0.029 Uiso 1 1 calc R . .
C30 C 0.1239(2) 0.92675(17) 0.50435(15) 0.0216(4) Uani 1 1 d . . .
C31 C 0.0652(3) 0.88957(18) 0.40660(16) 0.0262(5) Uani 1 1 d . . .
H31 H 0.1029 0.9272 0.3633 0.031 Uiso 1 1 calc R . .
C32 C -0.0430(3) 0.80183(19) 0.37445(16) 0.0268(5) Uani 1 1 d . . .
H32 H -0.0793 0.7788 0.3091 0.032 Uiso 1 1 calc R . .
C33 C -0.1038(2) 0.74298(17) 0.43762(15) 0.0220(4) Uani 1 1 d . . .
C34 C -0.2124(3) 0.64964(18) 0.40946(16) 0.0278(5) Uani 1 1 d . . .
H34 H -0.2518 0.6225 0.3450 0.033 Uiso 1 1 calc R . .
C35 C -0.2617(3) 0.59752(17) 0.47517(16) 0.0266(5) Uani 1 1 d . . .
H35 H -0.3336 0.5337 0.4567 0.032 Uiso 1 1 calc R . .
C36 C -0.2041(2) 0.63993(16) 0.56970(15) 0.0219(4) Uani 1 1 d . . .
H36 H -0.2401 0.6042 0.6146 0.026 Uiso 1 1 calc R . .
S1 S 0.40818(6) 0.72002(4) 0.48017(4) 0.02309(12) Uani 1 1 d . . .
O1 O 0.45035(18) 0.64308(12) 0.53349(11) 0.0268(3) Uani 1 1 d . . .
O2 O 0.5283(2) 0.77808(14) 0.44758(13) 0.0366(4) Uani 1 1 d . . .
O3 O 0.3223(2) 0.77952(14) 0.51886(12) 0.0360(4) Uani 1 1 d . . .
C37 C 0.2796(3) 0.64658(19) 0.37162(17) 0.0314(5) Uani 1 1 d . . .
F1 F 0.34123(19) 0.58009(12) 0.33160(10) 0.0417(4) Uani 1 1 d . . .
F2 F 0.15362(18) 0.59190(13) 0.38711(12) 0.0484(4) Uani 1 1 d . . .
F3 F 0.23938(19) 0.70679(12) 0.31059(10) 0.0422(4) Uani 1 1 d . . .
O4 O 0.28130(19) 0.69011(13) 0.03845(15) 0.0369(4) Uani 1 1 d . . .
O5 O 0.47555(19) 0.75150(12) -0.03924(11) 0.0284(4) Uani 1 1 d . . .
F4 F 0.69676(16) 0.74953(13) 0.13857(11) 0.0443(4) Uani 1 1 d . . .
F5 F 0.5226(2) 0.69498(16) 0.20478(12) 0.0619(6) Uani 1 1 d . . .
S2 S 0.43080(11) 0.75513(7) 0.05550(7) 0.0167(3) Uani 0.5076(19) 1 d P A 1
O6 O 0.4709(5) 0.8551(3) 0.1106(3) 0.0257(8) Uani 0.5076(19) 1 d P A 1
C38 C 0.5570(5) 0.6907(4) 0.1245(3) 0.0250(9) Uani 0.5076(19) 1 d P A 1
F6 F 0.5409(3) 0.5958(2) 0.0824(2) 0.0373(8) Uani 0.5076(19) 1 d P A 1
F6A F 0.5324(4) 0.8509(3) 0.1485(2) 0.0355(8) Uani 0.4924(19) 1 d P A 2
O6A O 0.4647(4) 0.5905(2) 0.0119(3) 0.0282(8) Uani 0.4924(19) 1 d P A 2
S2A S 0.42934(12) 0.68888(8) 0.01753(7) 0.0176(3) Uani 0.4924(19) 1 d P A 2
C38A C 0.5461(5) 0.7548(4) 0.1316(3) 0.0258(10) Uani 0.4924(19) 1 d P A 2

loop_
_atom_site_aniso_label
_atom_site_aniso_U_11
_atom_site_aniso_U_22
_atom_site_aniso_U_33
_atom_site_aniso_U_23
_atom_site_aniso_U_13
_atom_site_aniso_U_12
Cr1 0.01472(16) 0.01653(16) 0.01732(16) 0.00846(12) 0.00725(12) 0.00489(12)
N1 0.0169(8) 0.0159(8) 0.0159(8) 0.0039(6) 0.0075(6) 0.0043(6)
N2 0.0233(9) 0.0261(9) 0.0226(9) 0.0132(7) 0.0128(7) 0.0125(7)
N3 0.0154(8) 0.0282(9) 0.0162(8) 0.0116(7) 0.0036(6) 0.0009(7)
N4 0.0181(8) 0.0136(7) 0.0132(7) 0.0042(6) 0.0061(6) 0.0023(6)
N5 0.0232(9) 0.0158(8) 0.0202(8) 0.0067(6) 0.0109(7) 0.0082(7)
N6 0.0172(8) 0.0190(8) 0.0229(8) 0.0108(7) 0.0089(7) 0.0074(7)
C1 0.0204(9) 0.0162(9) 0.0137(8) 0.0036(7) 0.0065(7) 0.0047(7)
C2 0.0248(10) 0.0208(10) 0.0171(9) 0.0075(8) 0.0085(8) 0.0104(8)
C3 0.0260(11) 0.0389(13) 0.0263(11) 0.0183(10) 0.0154(9) 0.0156(10)
C4 0.0282(12) 0.0467(14) 0.0234(11) 0.0113(10) 0.0145(9) 0.0219(11)
C5 0.0302(12) 0.0349(12) 0.0240(11) 0.0051(9) 0.0074(9) 0.0209(10)
C6 0.0302(11) 0.0249(11) 0.0194(10) 0.0066(8) 0.0078(8) 0.0160(9)
C7 0.0386(13) 0.0210(10) 0.0261(11) 0.0085(9) 0.0077(10) 0.0150(10)
C8 0.0341(12) 0.0163(10) 0.0216(10) 0.0073(8) 0.0032(9) 0.0038(9)
C9 0.0236(10) 0.0152(9) 0.0149(9) 0.0034(7) 0.0030(8) 0.0005(8)
C10 0.0228(10) 0.0213(10) 0.0168(9) 0.0065(8) 0.0034(8) -0.0033(8)
C11 0.0176(9) 0.0260(10) 0.0175(9) 0.0030(8) 0.0077(8) -0.0023(8)
C12 0.0167(9) 0.0179(9) 0.0170(9) 0.0016(7) 0.0062(7) 0.0019(7)
C13 0.0171(9) 0.0236(10) 0.0124(9) 0.0050(7) 0.0051(7) -0.0037(8)
C14 0.0197(9) 0.0159(9) 0.0129(8) 0.0036(7) 0.0082(7) 0.0006(7)
C15 0.0176(9) 0.0177(9) 0.0151(9) 0.0021(7) 0.0041(7) 0.0034(7)
C16 0.0172(9) 0.0244(10) 0.0229(10) 0.0066(8) 0.0067(8) 0.0079(8)
C17 0.0253(11) 0.0195(10) 0.0301(11) 0.0057(8) 0.0150(9) 0.0097(8)
C18 0.0261(10) 0.0158(9) 0.0207(10) 0.0019(7) 0.0147(8) 0.0021(8)
C19 0.0366(13) 0.0187(10) 0.0302(12) -0.0045(9) 0.0222(10) -0.0019(9)
C20 0.0381(13) 0.0249(11) 0.0269(11) -0.0095(9) 0.0208(10) -0.0117(10)
C21 0.0271(11) 0.0347(12) 0.0131(9) 0.0009(9) 0.0101(8) -0.0106(9)
C22 0.0230(11) 0.0591(17) 0.0148(10) -0.0017(10) 0.0073(9) -0.0160(11)
C23 0.0154(10) 0.074(2) 0.0163(10) 0.0144(11) 0.0016(8) -0.0066(11)
C24 0.0171(10) 0.0514(15) 0.0208(10) 0.0220(10) 0.0051(8) 0.0034(10)
C25 0.0212(10) 0.0197(9) 0.0222(10) 0.0093(8) 0.0124(8) 0.0109(8)
C26 0.0200(10) 0.0233(10) 0.0216(10) 0.0115(8) 0.0116(8) 0.0120(8)
C27 0.0184(10) 0.0223(10) 0.0275(11) 0.0121(8) 0.0090(8) 0.0057(8)
C28 0.0176(10) 0.0252(11) 0.0368(12) 0.0162(9) 0.0145(9) 0.0072(8)
C29 0.0220(10) 0.0274(11) 0.0339(12) 0.0202(9) 0.0160(9) 0.0113(9)
C30 0.0225(10) 0.0262(11) 0.0262(11) 0.0164(9) 0.0140(8) 0.0135(8)
C31 0.0311(12) 0.0347(12) 0.0236(11) 0.0166(9) 0.0158(9) 0.0160(10)
C32 0.0345(12) 0.0348(12) 0.0197(10) 0.0115(9) 0.0133(9) 0.0163(10)
C33 0.0269(11) 0.0253(10) 0.0211(10) 0.0082(8) 0.0117(8) 0.0138(9)
C34 0.0350(13) 0.0287(12) 0.0221(11) 0.0018(9) 0.0089(9) 0.0122(10)
C35 0.0317(12) 0.0201(10) 0.0285(11) 0.0019(9) 0.0096(9) 0.0065(9)
C36 0.0262(11) 0.0182(10) 0.0241(10) 0.0064(8) 0.0104(8) 0.0060(8)
S1 0.0258(3) 0.0213(3) 0.0209(3) 0.0032(2) 0.0054(2) 0.0041(2)
O1 0.0281(8) 0.0299(8) 0.0263(8) 0.0110(7) 0.0098(7) 0.0095(7)
O2 0.0347(10) 0.0329(9) 0.0376(10) 0.0086(8) 0.0113(8) -0.0051(8)
O3 0.0467(11) 0.0394(10) 0.0275(9) 0.0038(8) 0.0098(8) 0.0233(9)
C37 0.0343(13) 0.0304(12) 0.0262(12) 0.0040(10) 0.0049(10) 0.0042(10)
F1 0.0572(10) 0.0334(8) 0.0309(8) -0.0071(6) 0.0106(7) 0.0102(7)
F2 0.0301(8) 0.0473(10) 0.0551(11) 0.0064(8) 0.0035(7) -0.0089(7)
F3 0.0510(10) 0.0428(9) 0.0261(7) 0.0090(7) -0.0035(7) 0.0100(8)
O4 0.0206(8) 0.0233(8) 0.0697(13) 0.0138(9) 0.0146(8) 0.0054(7)
O5 0.0293(9) 0.0238(8) 0.0276(8) 0.0022(7) 0.0037(7) 0.0018(7)
F4 0.0225(7) 0.0581(10) 0.0429(9) 0.0158(8) -0.0023(6) -0.0024(7)
F5 0.0663(13) 0.0797(14) 0.0283(9) 0.0097(9) 0.0176(8) -0.0126(11)
S2 0.0189(5) 0.0136(5) 0.0201(5) 0.0057(4) 0.0077(4) 0.0053(3)
O6 0.033(2) 0.0173(15) 0.030(2) 0.0046(15) 0.0133(16) 0.0089(15)
C38 0.026(2) 0.020(2) 0.028(2) 0.0096(18) 0.0037(18) 0.0057(18)
F6 0.0350(16) 0.0160(13) 0.060(2) 0.0051(13) 0.0061(15) 0.0125(12)
F6A 0.041(2) 0.0280(16) 0.0283(19) -0.0105(14) 0.0042(15) 0.0017(15)
O6A 0.0342(19) 0.0147(15) 0.043(2) 0.0049(14) 0.0228(17) 0.0068(13)
S2A 0.0207(5) 0.0138(5) 0.0184(5) 0.0005(4) 0.0092(4) 0.0010(4)
C38A 0.026(2) 0.033(3) 0.021(2) 0.0088(19) 0.0109(18) 0.005(2)

loop_
_atom_type_symbol
_atom_type_description
_atom_type_scat_dispersion_real
_atom_type_scat_dispersion_imag
_atom_type_scat_source
C C 0.0033 0.0016 'International Tables Vol C Tables 4.2.6.8 and 6.1.1.4'
H H 0.0000 0.0000 'International Tables Vol C Tables 4.2.6.8 and 6.1.1.4'
N N 0.0061 0.0033 'International Tables Vol C Tables 4.2.6.8 and 6.1.1.4'
O O 0.0106 0.0060 'International Tables Vol C Tables 4.2.6.8 and 6.1.1.4'
F F 0.0171 0.0103 'International Tables Vol C Tables 4.2.6.8 and 6.1.1.4'
S S 0.1246 0.1234 'International Tables Vol C Tables 4.2.6.8 and 6.1.1.4'
Cr Cr 0.3209 0.6236 'International Tables Vol C Tables 4.2.6.8 and 6.1.1.4'

loop_
_geom_angle_atom_site_label_1
_geom_angle_atom_site_label_2
_geom_angle_atom_site_label_3
_geom_angle
N4 Cr1 N3 80.71(7)
N4 Cr1 N6 91.14(6)
N3 Cr1 N6 90.21(7)
N4 Cr1 N1 94.46(7)
N3 Cr1 N1 93.28(7)
N6 Cr1 N1 173.81(7)
N4 Cr1 N5 93.93(7)
N3 Cr1 N5 169.24(7)
N6 Cr1 N5 80.53(7)
N1 Cr1 N5 96.45(7)
N4 Cr1 N2 174.01(7)
N3 Cr1 N2 97.40(7)
N6 Cr1 N2 94.55(7)
N1 Cr1 N2 79.94(7)
N5 Cr1 N2 88.84(7)
C12 N1 C1 117.47(17)
C12 N1 Cr1 128.74(14)
C1 N1 Cr1 113.72(13)
C3 N2 C2 118.17(18)
C3 N2 Cr1 128.92(15)
C2 N2 Cr1 112.79(13)
C24 N3 C13 117.2(2)
C24 N3 Cr1 129.38(17)
C13 N3 Cr1 112.92(13)
C15 N4 C14 116.95(17)
C15 N4 Cr1 129.45(13)
C14 N4 Cr1 113.56(13)
C36 N5 C25 117.91(18)
C36 N5 Cr1 129.47(14)
C25 N5 Cr1 112.62(14)
C27 N6 C26 117.34(18)
C27 N6 Cr1 129.38(15)
C26 N6 Cr1 113.22(13)
N1 C1 C9 123.19(18)
N1 C1 C2 116.67(17)
C9 C1 C2 120.12(18)
N2 C2 C6 123.12(19)
N2 C2 C1 116.84(18)
C6 C2 C1 120.03(19)
N2 C3 C4 122.3(2)
C5 C4 C3 119.6(2)
C4 C5 C6 119.8(2)
C2 C6 C5 116.9(2)
C2 C6 C7 118.6(2)
C5 C6 C7 124.4(2)
C8 C7 C6 121.2(2)
C7 C8 C9 121.3(2)
C10 C9 C1 117.45(19)
C10 C9 C8 123.82(19)
C1 C9 C8 118.72(19)
C11 C10 C9 119.31(18)
C10 C11 C12 119.79(19)
N1 C12 C11 122.73(19)
N3 C13 C21 123.7(2)
N3 C13 C14 115.90(18)
C21 C13 C14 120.4(2)
N4 C14 C18 123.46(18)
N4 C14 C13 115.52(18)
C18 C14 C13 121.02(18)
N4 C15 C16 122.66(18)
C17 C16 C15 119.95(19)
C16 C17 C18 118.99(19)
C17 C18 C14 117.85(18)
C17 C18 C19 124.3(2)
C14 C18 C19 117.8(2)
C20 C19 C18 121.1(2)
C19 C20 C21 121.6(2)
C22 C21 C13 117.1(2)
C22 C21 C20 124.9(2)
C13 C21 C20 117.9(2)
C23 C22 C21 119.4(2)
C22 C23 C24 120.4(2)
N3 C24 C23 122.1(2)
N5 C25 C33 122.7(2)
N5 C25 C26 116.79(19)
C33 C25 C26 120.52(18)
N6 C26 C30 123.3(2)
N6 C26 C25 116.61(18)
C30 C26 C25 120.0(2)
N6 C27 C28 122.5(2)
C29 C28 C27 120.1(2)
C28 C29 C30 119.48(19)
C26 C30 C29 117.2(2)
C26 C30 C31 118.6(2)
C29 C30 C31 124.15(19)
C32 C31 C30 121.4(2)
C31 C32 C33 121.0(2)
C25 C33 C34 117.43(19)
C25 C33 C32 118.4(2)
C34 C33 C32 124.1(2)
C35 C34 C33 120.0(2)
C34 C35 C36 119.0(2)
N5 C36 C35 122.9(2)
O3 S1 O1 114.83(10)
O3 S1 O2 114.91(12)
O1 S1 O2 114.03(11)
O3 S1 C37 104.61(12)
O1 S1 C37 104.07(11)
O2 S1 C37 102.34(11)
F3 C37 F1 108.3(2)
F3 C37 F2 107.4(2)
F1 C37 F2 106.7(2)
F3 C37 S1 111.76(17)
F1 C37 S1 111.20(18)
F2 C37 S1 111.24(17)
S2 O4 S2A 39.81(7)
S2A O5 S2 39.65(7)
C38 F4 C38A 37.7(3)
C38 F5 C38A 37.4(3)
O6 S2 O4 120.70(19)
O6 S2 O5 114.63(17)
O4 S2 O5 107.87(12)
O6 S2 C38 102.1(2)
O4 S2 C38 106.30(17)
O5 S2 C38 103.23(17)
F5 C38 F6 113.8(4)
F5 C38 F4 107.8(3)
F6 C38 F4 112.8(4)
F5 C38 S2 103.8(3)
F6 C38 S2 111.4(3)
F4 C38 S2 106.6(3)
O5 S2A O6A 117.53(16)
O5 S2A O4 117.74(13)
O6A S2A O4 115.14(16)
O5 S2A C38A 102.06(17)
O6A S2A C38A 102.8(2)
O4 S2A C38A 96.32(17)
F6A C38A F4 112.9(4)
F6A C38A F5 114.2(4)
F4 C38A F5 96.5(3)
F6A C38A S2A 111.7(3)
F4 C38A S2A 109.2(3)
F5 C38A S2A 111.5(3)

loop_
_geom_bond_atom_site_label_1
_geom_bond_atom_site_label_2
_geom_bond_distance
Cr1 N4 2.0027(17)
Cr1 N3 2.0243(18)
Cr1 N6 2.0480(17)
Cr1 N1 2.0646(17)
Cr1 N5 2.0649(18)
Cr1 N2 2.0870(17)
N1 C12 1.340(2)
N1 C1 1.370(2)
N2 C3 1.330(3)
N2 C2 1.372(3)
N3 C24 1.352(3)
N3 C13 1.369(3)
N4 C15 1.353(2)
N4 C14 1.380(2)
N5 C36 1.337(3)
N5 C25 1.375(3)
N6 C27 1.346(3)
N6 C26 1.375(3)
C1 C9 1.411(3)
C1 C2 1.432(3)
C2 C6 1.406(3)
C3 C4 1.406(3)
C4 C5 1.373(3)
C5 C6 1.410(3)
C6 C7 1.443(3)
C7 C8 1.352(3)
C8 C9 1.434(3)
C9 C10 1.408(3)
C10 C11 1.374(3)
C11 C12 1.404(3)
C13 C21 1.412(3)
C13 C14 1.415(3)
C14 C18 1.407(3)
C15 C16 1.397(3)
C16 C17 1.393(3)
C17 C18 1.401(3)
C18 C19 1.441(3)
C19 C20 1.358(4)
C20 C21 1.435(4)
C21 C22 1.398(3)
C22 C23 1.378(4)
C23 C24 1.395(4)
C25 C33 1.404(3)
C25 C26 1.422(3)
C26 C30 1.409(3)
C27 C28 1.402(3)
C28 C29 1.369(3)
C29 C30 1.412(3)
C30 C31 1.431(3)
C31 C32 1.354(3)
C32 C33 1.439(3)
C33 C34 1.405(3)
C34 C35 1.376(3)
C35 C36 1.401(3)
S1 O3 1.4298(18)
S1 O1 1.4462(16)
S1 O2 1.4493(18)
S1 C37 1.828(3)
C37 F3 1.332(3)
C37 F1 1.335(3)
C37 F2 1.345(3)
O4 S2 1.4492(19)
O4 S2A 1.506(2)
O5 S2A 1.3395(19)
O5 S2 1.5648(19)
F4 C38 1.348(5)
F4 C38A 1.423(5)
F5 C38 1.311(5)
F5 C38A 1.457(5)
S2 O6 1.438(4)
S2 C38 1.823(5)
C38 F6 1.335(6)
F6A C38A 1.342(6)
O6A S2A 1.444(3)
S2A C38A 1.822(5)

loop_
_geom_torsion_atom_site_label_1
_geom_torsion_atom_site_label_2
_geom_torsion_atom_site_label_3
_geom_torsion_atom_site_label_4
_geom_torsion
N4 Cr1 N1 C12 0.69(18)
N3 Cr1 N1 C12 81.62(18)
N6 Cr1 N1 C12 -154.2(6)
N5 Cr1 N1 C12 -93.78(17)
N2 Cr1 N1 C12 178.55(18)
N4 Cr1 N1 C1 -176.21(13)
N3 Cr1 N1 C1 -95.29(14)
N6 Cr1 N1 C1 28.9(7)
N5 Cr1 N1 C1 89.31(14)
N2 Cr1 N1 C1 1.65(13)
N4 Cr1 N2 C3 -164.1(6)
N3 Cr1 N2 C3 -93.0(2)
N6 Cr1 N2 C3 -2.2(2)
N1 Cr1 N2 C3 175.0(2)
N5 Cr1 N2 C3 78.2(2)
N4 Cr1 N2 C2 19.8(8)
N3 Cr1 N2 C2 90.98(15)
N6 Cr1 N2 C2 -178.21(15)
N1 Cr1 N2 C2 -1.05(14)
N5 Cr1 N2 C2 -97.81(15)
N4 Cr1 N3 C24 177.53(19)
N6 Cr1 N3 C24 -91.35(18)
N1 Cr1 N3 C24 83.54(18)
N5 Cr1 N3 C24 -121.8(4)
N2 Cr1 N3 C24 3.27(19)
N4 Cr1 N3 C13 -10.53(13)
N6 Cr1 N3 C13 80.59(14)
N1 Cr1 N3 C13 -104.52(13)
N5 Cr1 N3 C13 50.2(4)
N2 Cr1 N3 C13 175.21(13)
N3 Cr1 N4 C15 -172.84(17)
N6 Cr1 N4 C15 97.14(17)
N1 Cr1 N4 C15 -80.24(17)
N5 Cr1 N4 C15 16.55(17)
N2 Cr1 N4 C15 -100.9(7)
N3 Cr1 N4 C14 9.56(13)
N6 Cr1 N4 C14 -80.47(13)
N1 Cr1 N4 C14 102.16(13)
N5 Cr1 N4 C14 -161.05(13)
N2 Cr1 N4 C14 81.5(7)
N4 Cr1 N5 C36 -93.44(18)
N3 Cr1 N5 C36 -153.1(3)
N6 Cr1 N5 C36 176.06(19)
N1 Cr1 N5 C36 1.51(19)
N2 Cr1 N5 C36 81.25(18)
N4 Cr1 N5 C25 87.12(14)
N3 Cr1 N5 C25 27.5(4)
N6 Cr1 N5 C25 -3.39(13)
N1 Cr1 N5 C25 -177.94(13)
N2 Cr1 N5 C25 -98.20(14)
N4 Cr1 N6 C27 87.73(18)
N3 Cr1 N6 C27 7.02(18)
N1 Cr1 N6 C27 -117.3(6)
N5 Cr1 N6 C27 -178.48(18)
N2 Cr1 N6 C27 -90.42(18)
N4 Cr1 N6 C26 -89.46(14)
N3 Cr1 N6 C26 -170.17(14)
N1 Cr1 N6 C26 65.5(7)
N5 Cr1 N6 C26 4.33(13)
N2 Cr1 N6 C26 92.39(14)
C12 N1 C1 C9 2.1(3)
Cr1 N1 C1 C9 179.38(15)
C12 N1 C1 C2 -179.28(18)
Cr1 N1 C1 C2 -2.0(2)
C3 N2 C2 C6 2.9(3)
Cr1 N2 C2 C6 179.41(17)
C3 N2 C2 C1 -176.2(2)
Cr1 N2 C2 C1 0.3(2)
N1 C1 C2 N2 1.1(3)
C9 C1 C2 N2 179.79(18)
N1 C1 C2 C6 -178.00(18)
C9 C1 C2 C6 0.7(3)
C2 N2 C3 C4 -2.4(3)
Cr1 N2 C3 C4 -178.22(18)
N2 C3 C4 C5 -0.4(4)
C3 C4 C5 C6 2.7(4)
N2 C2 C6 C5 -0.7(3)
C1 C2 C6 C5 178.4(2)
N2 C2 C6 C7 -179.5(2)
C1 C2 C6 C7 -0.5(3)
C4 C5 C6 C2 -2.1(3)
C4 C5 C6 C7 176.6(2)
C2 C6 C7 C8 0.5(3)
C5 C6 C7 C8 -178.2(2)
C6 C7 C8 C9 -0.8(3)
N1 C1 C9 C10 -2.7(3)
C2 C1 C9 C10 178.74(19)
N1 C1 C9 C8 177.67(18)
C2 C1 C9 C8 -0.9(3)
C7 C8 C9 C10 -178.6(2)
C7 C8 C9 C1 1.0(3)
C1 C9 C10 C11 1.1(3)
C8 C9 C10 C11 -179.25(19)
C9 C10 C11 C12 0.8(3)
C1 N1 C12 C11 0.0(3)
Cr1 N1 C12 C11 -176.79(14)
C10 C11 C12 N1 -1.5(3)
C24 N3 C13 C21 1.7(3)
Cr1 N3 C13 C21 -171.33(15)
C24 N3 C13 C14 -177.16(17)
Cr1 N3 C13 C14 9.8(2)
C15 N4 C14 C18 -4.0(3)
Cr1 N4 C14 C18 173.95(15)
C15 N4 C14 C13 174.94(17)
Cr1 N4 C14 C13 -7.1(2)
N3 C13 C14 N4 -1.9(2)
C21 C13 C14 N4 179.23(17)
N3 C13 C14 C18 177.06(17)
C21 C13 C14 C18 -1.8(3)
C14 N4 C15 C16 1.5(3)
Cr1 N4 C15 C16 -176.07(14)
N4 C15 C16 C17 1.7(3)
C15 C16 C17 C18 -2.4(3)
C16 C17 C18 C14 0.1(3)
C16 C17 C18 C19 -179.4(2)
N4 C14 C18 C17 3.2(3)
C13 C14 C18 C17 -175.63(18)
N4 C14 C18 C19 -177.24(18)
C13 C14 C18 C19 3.9(3)
C17 C18 C19 C20 176.8(2)
C14 C18 C19 C20 -2.7(3)
C18 C19 C20 C21 -0.6(3)
N3 C13 C21 C22 -0.5(3)
C14 C13 C21 C22 178.28(18)
N3 C13 C21 C20 179.71(18)
C14 C13 C21 C20 -1.5(3)
C19 C20 C21 C22 -177.1(2)
C19 C20 C21 C13 2.7(3)
C13 C21 C22 C23 -1.1(3)
C20 C21 C22 C23 178.6(2)
C21 C22 C23 C24 1.6(3)
C13 N3 C24 C23 -1.2(3)
Cr1 N3 C24 C23 170.43(16)
C22 C23 C24 N3 -0.4(3)
C36 N5 C25 C33 1.4(3)
Cr1 N5 C25 C33 -179.07(15)
C36 N5 C25 C26 -177.55(18)
Cr1 N5 C25 C26 2.0(2)
C27 N6 C26 C30 0.6(3)
Cr1 N6 C26 C30 178.14(15)
C27 N6 C26 C25 177.81(18)
Cr1 N6 C26 C25 -4.6(2)
N5 C25 C26 N6 1.8(3)
C33 C25 C26 N6 -177.21(17)
N5 C25 C26 C30 179.11(18)
C33 C25 C26 C30 0.1(3)
C26 N6 C27 C28 0.3(3)
Cr1 N6 C27 C28 -176.82(15)
N6 C27 C28 C29 -0.8(3)
C27 C28 C29 C30 0.5(3)
N6 C26 C30 C29 -0.8(3)
C25 C26 C30 C29 -177.99(18)
N6 C26 C30 C31 178.26(18)
C25 C26 C30 C31 1.1(3)
C28 C29 C30 C26 0.3(3)
C28 C29 C30 C31 -178.8(2)
C26 C30 C31 C32 -1.4(3)
C29 C30 C31 C32 177.6(2)
C30 C31 C32 C33 0.5(3)
N5 C25 C33 C34 -1.4(3)
C26 C25 C33 C34 177.56(19)
N5 C25 C33 C32 180.00(19)
C26 C25 C33 C32 -1.1(3)
C31 C32 C33 C25 0.8(3)
C31 C32 C33 C34 -177.7(2)
C25 C33 C34 C35 0.0(3)
C32 C33 C34 C35 178.6(2)
C33 C34 C35 C36 1.2(3)
C25 N5 C36 C35 -0.1(3)
Cr1 N5 C36 C35 -179.52(16)
C34 C35 C36 N5 -1.2(3)
O3 S1 C37 F3 64.4(2)
O1 S1 C37 F3 -174.71(17)
O2 S1 C37 F3 -55.7(2)
O3 S1 C37 F1 -174.45(17)
O1 S1 C37 F1 -53.61(19)
O2 S1 C37 F1 65.38(19)
O3 S1 C37 F2 -55.6(2)
O1 S1 C37 F2 65.2(2)
O2 S1 C37 F2 -175.79(18)
S2A O4 S2 O6 -178.3(2)
S2A O4 S2 O5 47.23(11)
S2A O4 S2 C38 -62.94(18)
S2A O5 S2 O6 166.5(2)
S2A O5 S2 O4 -55.90(12)
S2A O5 S2 C38 56.35(18)
C38A F5 C38 F6 -162.7(7)
C38A F5 C38 F4 71.4(5)
C38A F5 C38 S2 -41.4(4)
C38A F4 C38 F5 -74.5(5)
C38A F4 C38 F6 159.0(7)
C38A F4 C38 S2 36.4(3)
O6 S2 C38 F5 59.6(3)
O4 S2 C38 F5 -67.8(3)
O5 S2 C38 F5 178.8(2)
O6 S2 C38 F6 -177.6(3)
O4 S2 C38 F6 55.1(4)
O5 S2 C38 F6 -58.3(3)
O6 S2 C38 F4 -54.2(3)
O4 S2 C38 F4 178.5(3)
O5 S2 C38 F4 65.1(3)
S2 O5 S2A O6A -156.4(2)
S2 O5 S2A O4 58.97(13)
S2 O5 S2A C38A -44.88(18)
S2 O4 S2A O5 -67.25(13)
S2 O4 S2A O6A 147.3(2)
S2 O4 S2A C38A 39.95(18)
C38 F4 C38A F6A 175.9(7)
C38 F4 C38A F5 56.2(4)
C38 F4 C38A S2A -59.3(4)
C38 F5 C38A F6A -178.0(7)
C38 F5 C38A F4 -59.3(4)
C38 F5 C38A S2A 54.3(4)
O5 S2A C38A F6A 55.6(3)
O6A S2A C38A F6A 177.8(3)
O4 S2A C38A F6A -64.6(3)
O5 S2A C38A F4 -70.0(3)
O6A S2A C38A F4 52.3(3)
O4 S2A C38A F4 169.9(3)
O5 S2A C38A F5 -175.4(3)
O6A S2A C38A F5 -53.2(3)
O4 S2A C38A F5 64.4(3)
